data_4025722
loop_
_publ_author_name
'Avedis Karadeolian'
'Michael A. Kerr'

_publ_section_title
;
 Total Synthesis of (+)-Isatisine A
;
_journal_name_full 'Journal of Organic Chemistry'
_journal_page_first 6830
_journal_page_last 6841
_journal_paper_doi 10.1021/jo101209y
_journal_volume 75
_journal_year 2010
_chemical_formula_moiety 'C33 H30 Br N O9 S'
_chemical_formula_sum 'C33 H30 Br N O9 S'
_chemical_formula_weight 696.55
_chemical_name_systematic
; 
 ? 
;
_space_group_IT_number 2
_symmetry_cell_setting triclinic
_symmetry_space_group_name_Hall '-P 1'
_symmetry_space_group_name_H-M 'P -1'
_atom_sites_solution_hydrogens geom
_atom_sites_solution_primary direct
_atom_sites_solution_secondary difmap
_audit_creation_method SHELXL-97
_cell_angle_alpha 73.87(3)
_cell_angle_beta 84.78(3)
_cell_angle_gamma 71.32(3)
_cell_formula_units_Z 2
_cell_length_a 8.7678(18)
_cell_length_b 13.201(3)
_cell_length_c 14.773(3)
_cell_measurement_reflns_used 55968
_cell_measurement_temperature 294(2)
_cell_measurement_theta_max 27.48
_cell_measurement_theta_min 2.04
_cell_volume 1556.0(7)
_computing_cell_refinement 'DENZO-SMN (Otwinowski & Minor, 1997)'
_computing_data_collection 'COLLECT (Nonius, 1997-2001)'
_computing_data_reduction DENZO-SMN
_computing_molecular_graphics 'SHELXTL/PC (Sheldrick, 2001)'
_computing_publication_material SHELXTL/PC
_computing_structure_refinement 'SHELXL-97 (Sheldrick, 1997)'
_computing_structure_solution 'SHELXS-97 (Sheldrick, 1997)'
_diffrn_ambient_temperature 294(2)
_diffrn_measured_fraction_theta_full 0.979
_diffrn_measured_fraction_theta_max 0.979
_diffrn_measurement_device_type 'Nonius Kappa-CCD'
_diffrn_measurement_method '\f scans, and \w scans with \k offsets'
_diffrn_radiation_monochromator graphite
_diffrn_radiation_source 'fine-focus sealed tube'
_diffrn_radiation_type MoK\a
_diffrn_radiation_wavelength 0.71073
_diffrn_reflns_av_R_equivalents 0.057
_diffrn_reflns_av_sigmaI/netI 0.0578
_diffrn_reflns_limit_h_max 10
_diffrn_reflns_limit_h_min -10
_diffrn_reflns_limit_k_max 14
_diffrn_reflns_limit_k_min -15
_diffrn_reflns_limit_l_max 17
_diffrn_reflns_limit_l_min -17
_diffrn_reflns_number 15131
_diffrn_reflns_theta_full 25.03
_diffrn_reflns_theta_max 25.03
_diffrn_reflns_theta_min 2.66
_diffrn_standards_number 0
_exptl_absorpt_coefficient_mu 1.445
_exptl_absorpt_correction_T_max 0.8400
_exptl_absorpt_correction_T_min 0.5625
_exptl_absorpt_correction_type multi-scan
_exptl_absorpt_process_details 'DENZO-SMN (Otwinowski & Minor, 1997)'
_exptl_crystal_colour colourless
_exptl_crystal_density_diffrn 1.487
_exptl_crystal_density_method 'not measured'
_exptl_crystal_description block
_exptl_crystal_F_000 716
_exptl_crystal_size_max 0.45
_exptl_crystal_size_mid 0.20
_exptl_crystal_size_min 0.13
_refine_diff_density_max 0.646
_refine_diff_density_min -0.501
_refine_diff_density_rms 0.075
_refine_ls_extinction_method none
_refine_ls_goodness_of_fit_ref 1.122
_refine_ls_hydrogen_treatment constr
_refine_ls_matrix_type full
_refine_ls_number_parameters 404
_refine_ls_number_reflns 5391
_refine_ls_number_restraints 2
_refine_ls_restrained_S_all 1.122
_refine_ls_R_factor_all 0.1067
_refine_ls_R_factor_gt 0.0788
_refine_ls_shift/su_max 0.001
_refine_ls_shift/su_mean 0.000
_refine_ls_structure_factor_coef Fsqd
_refine_ls_weighting_details 'calc w=1/[\s^2^(Fo^2^)+(0.0374P)^2^+6.5871P] where P=(Fo^2^+2Fc^2^)/3'
_refine_ls_weighting_scheme calc
_refine_ls_wR_factor_gt 0.1893
_refine_ls_wR_factor_ref 0.2035
_reflns_number_gt 3915
_reflns_number_total 5391
_reflns_threshold_expression I>2\s(I)
_cod_data_source_file jo101209y_si_001.cif
_cod_data_source_block n09015
_cod_depositor_comments
;
The following automatic conversions were performed:

'_symmetry_cell_setting' value 'Triclinic' changed to 'triclinic'
according to the built-in table from CIF Core dictionary named
'cif_core.dic' version 2.4.1 from 2010-06-29.

Automatic conversion script
Id: cif_fix_values 1646 2011-03-28 12:23:43Z adriana 
;
_cod_original_cell_volume 1556.1(5)
_cod_database_code 4025722

loop_
_symmetry_equiv_pos_as_xyz
'x, y, z'
'-x, -y, -z'

loop_
_atom_site_label
_atom_site_type_symbol
_atom_site_fract_x
_atom_site_fract_y
_atom_site_fract_z
_atom_site_U_iso_or_equiv
_atom_site_adp_type
_atom_site_occupancy
_atom_site_symmetry_multiplicity
_atom_site_calc_flag
_atom_site_refinement_flags
_atom_site_disorder_assembly
_atom_site_disorder_group
Br1 Br 0.59596(10) -0.63310(8) 1.20056(6) 0.0833(3) Uani 1 1 d . . .
C2 C 0.6820(8) -0.5688(6) 1.0851(5) 0.0612(18) Uani 1 1 d . . .
C3 C 0.7222(10) -0.4729(6) 1.0765(6) 0.070(2) Uani 1 1 d . . .
H3A H 0.7100 -0.4425 1.1274 0.084 Uiso 1 1 calc R . .
C4 C 0.7802(9) -0.4235(6) 0.9917(5) 0.067(2) Uani 1 1 d . . .
H4A H 0.8028 -0.3576 0.9848 0.080 Uiso 1 1 calc R . .
C5 C 0.8052(8) -0.4702(5) 0.9171(5) 0.0518(16) Uani 1 1 d . . .
C6 C 0.7665(9) -0.5677(6) 0.9281(5) 0.0636(19) Uani 1 1 d . . .
H6A H 0.7813 -0.6001 0.8783 0.076 Uiso 1 1 calc R . .
C7 C 0.7063(10) -0.6160(6) 1.0129(6) 0.069(2) Uani 1 1 d . . .
H7A H 0.6823 -0.6815 1.0203 0.083 Uiso 1 1 calc R . .
C8 C 0.8683(8) -0.4200(6) 0.8251(5) 0.0550(17) Uani 1 1 d . . .
O9 O 0.9030(8) -0.4600(5) 0.7603(4) 0.0865(18) Uani 1 1 d . . .
O10 O 0.8790(6) -0.3192(4) 0.8211(3) 0.0628(13) Uani 1 1 d . . .
C11 C 0.9463(9) -0.2650(6) 0.7359(5) 0.0556(17) Uani 1 1 d . . .
H11A H 0.8678 -0.2348 0.6855 0.067 Uiso 1 1 calc R . .
H11B H 1.0404 -0.3174 0.7166 0.067 Uiso 1 1 calc R . .
C12 C 0.9923(7) -0.1732(5) 0.7572(4) 0.0447(14) Uani 1 1 d . . .
H12A H 1.0624 -0.2035 0.8126 0.054 Uiso 1 1 calc R . .
O13 O 0.8507(5) -0.0894(3) 0.7749(3) 0.0462(10) Uani 1 1 d . . .
C14 C 0.8738(7) 0.0179(5) 0.7431(4) 0.0383(13) Uani 1 1 d . . .
H14A H 0.8642 0.0508 0.7960 0.046 Uiso 1 1 calc R . .
C15 C 1.0488(6) -0.0030(5) 0.7011(4) 0.0403(13) Uani 1 1 d . . .
C16 C 1.0758(7) -0.1129(5) 0.6745(4) 0.0452(14) Uani 1 1 d . . .
H16A H 1.0254 -0.1004 0.6149 0.054 Uiso 1 1 calc R . .
H16B H 1.1895 -0.1529 0.6716 0.054 Uiso 1 1 calc R . .
C17 C 1.1690(7) -0.0249(5) 0.7774(4) 0.0425(14) Uani 1 1 d . . .
O18 O 1.1435(6) -0.0393(5) 0.8595(3) 0.0675(14) Uani 1 1 d . . .
O19 O 1.3157(5) -0.0341(4) 0.7386(3) 0.0571(12) Uani 1 1 d . . .
C20 C 1.4490(8) -0.0658(7) 0.8031(6) 0.072(2) Uani 1 1 d . . .
H20A H 1.5473 -0.0693 0.7679 0.107 Uiso 1 1 calc R . .
H20B H 1.4574 -0.1371 0.8456 0.107 Uiso 1 1 calc R . .
H20C H 1.4304 -0.0119 0.8384 0.107 Uiso 1 1 calc R . .
C21 C 1.0694(7) 0.0886(6) 0.6178(4) 0.0460(15) Uani 1 1 d . . .
O22 O 1.1029(7) 0.0807(5) 0.5398(3) 0.0721(14) Uani 1 1 d . . .
O23 O 1.0457(6) 0.1809(4) 0.6450(3) 0.0596(12) Uani 1 1 d . B .
C24 C 1.0655(11) 0.2775(7) 0.5723(6) 0.082(3) Uani 1 1 d D . .
H24A H 1.1699 0.2573 0.5423 0.099 Uiso 0.50 1 calc PR A 1
H24B H 1.0603 0.3363 0.6009 0.099 Uiso 0.50 1 calc PR A 1
H24C H 1.1266 0.3121 0.5986 0.099 Uiso 0.50 1 d PR A 2
H24D H 1.1286 0.2510 0.5213 0.099 Uiso 0.50 1 d PR A 2
C25A C 0.9310(18) 0.3185(13) 0.4978(10) 0.067(4) Uiso 0.50 1 d PD B 1
H25A H 0.8708 0.2739 0.4924 0.081 Uiso 0.50 1 calc PR B 1
C26A C 0.908(3) 0.4108(17) 0.4473(14) 0.092(7) Uiso 0.50 1 d PD B 1
H26A H 0.9693 0.4539 0.4540 0.110 Uiso 0.50 1 calc PR B 1
H26B H 0.8279 0.4390 0.4014 0.110 Uiso 0.50 1 calc PR B 1
C25B C 0.914(2) 0.3639(15) 0.5335(15) 0.097(6) Uiso 0.50 1 d PD B 2
H25B H 0.8465 0.3816 0.5829 0.117 Uiso 0.50 1 calc PR B 2
C26B C 0.849(4) 0.419(3) 0.4600(19) 0.140(13) Uiso 0.50 1 d PD B 2
H26C H 0.9004 0.4108 0.4034 0.168 Uiso 0.50 1 calc PR B 2
H26D H 0.7462 0.4691 0.4597 0.168 Uiso 0.50 1 calc PR B 2
C27 C 0.7453(7) 0.0888(5) 0.6708(4) 0.0404(13) Uani 1 1 d . . .
N28 N 0.6717(6) 0.2046(4) 0.6546(4) 0.0463(12) Uani 1 1 d . . .
C29 C 0.5730(7) 0.2407(5) 0.5724(4) 0.0493(16) Uani 1 1 d . . .
C30 C 0.4826(9) 0.3458(6) 0.5232(6) 0.070(2) Uani 1 1 d . . .
H30A H 0.4713 0.4080 0.5443 0.084 Uiso 1 1 calc R . .
C31 C 0.4098(9) 0.3538(7) 0.4410(6) 0.081(3) Uani 1 1 d . . .
H31A H 0.3479 0.4232 0.4066 0.097 Uiso 1 1 calc R . .
C32 C 0.4256(9) 0.2635(8) 0.4087(5) 0.072(2) Uani 1 1 d . . .
H32A H 0.3741 0.2728 0.3533 0.086 Uiso 1 1 calc R . .
C33 C 0.5164(8) 0.1593(7) 0.4566(5) 0.0597(18) Uani 1 1 d . . .
H33A H 0.5278 0.0981 0.4341 0.072 Uiso 1 1 calc R . .
C34 C 0.5914(7) 0.1477(5) 0.5402(4) 0.0476(15) Uani 1 1 d . . .
C35 C 0.6973(7) 0.0547(6) 0.6036(4) 0.0495(15) Uani 1 1 d . . .
H35A H 0.7282 -0.0180 0.5992 0.059 Uiso 1 1 calc R . .
S36 S 0.6351(2) 0.27318(14) 0.73830(14) 0.0573(5) Uani 1 1 d . . .
O37 O 0.5761(6) 0.3879(4) 0.6897(4) 0.0762(15) Uani 1 1 d . . .
O38 O 0.7758(6) 0.2324(4) 0.7954(4) 0.0711(15) Uani 1 1 d . . .
C39 C 0.4790(8) 0.2340(5) 0.8073(5) 0.0502(15) Uani 1 1 d . . .
C40 C 0.5069(9) 0.1704(6) 0.8996(5) 0.0630(19) Uani 1 1 d . . .
H40A H 0.6094 0.1458 0.9253 0.076 Uiso 1 1 calc R . .
C41 C 0.3801(9) 0.1440(6) 0.9530(5) 0.0621(18) Uani 1 1 d . . .
H41A H 0.3996 0.1005 1.0147 0.075 Uiso 1 1 calc R . .
C42 C 0.2254(9) 0.1799(6) 0.9178(5) 0.0549(16) Uani 1 1 d . . .
C43 C 0.2016(8) 0.2425(7) 0.8259(5) 0.068(2) Uani 1 1 d . . .
H43A H 0.0994 0.2660 0.7999 0.081 Uiso 1 1 calc R . .
C44 C 0.3253(9) 0.2718(7) 0.7707(5) 0.0659(19) Uani 1 1 d . . .
H44A H 0.3049 0.3167 0.7095 0.079 Uiso 1 1 calc R . .
C45 C 0.0902(10) 0.1500(8) 0.9777(5) 0.081(2) Uani 1 1 d . . .
H45A H 0.1304 0.1056 1.0391 0.121 Uiso 1 1 calc R . .
H45B H 0.0460 0.1088 0.9488 0.121 Uiso 1 1 calc R . .
H45C H 0.0079 0.2164 0.9833 0.121 Uiso 1 1 calc R . .

loop_
_atom_site_aniso_label
_atom_site_aniso_U_11
_atom_site_aniso_U_22
_atom_site_aniso_U_33
_atom_site_aniso_U_23
_atom_site_aniso_U_13
_atom_site_aniso_U_12
Br1 0.0603(5) 0.0816(6) 0.0809(6) 0.0073(4) 0.0080(4) -0.0120(4)
C2 0.052(4) 0.053(4) 0.062(4) -0.004(3) 0.001(3) -0.003(3)
C3 0.076(5) 0.063(5) 0.071(5) -0.027(4) 0.008(4) -0.018(4)
C4 0.075(5) 0.058(5) 0.074(5) -0.020(4) 0.009(4) -0.029(4)
C5 0.051(4) 0.046(4) 0.058(4) -0.010(3) -0.003(3) -0.016(3)
C6 0.077(5) 0.057(4) 0.065(5) -0.021(4) -0.002(4) -0.028(4)
C7 0.077(5) 0.055(4) 0.077(5) -0.005(4) 0.003(4) -0.035(4)
C8 0.055(4) 0.054(4) 0.059(4) -0.012(3) -0.009(3) -0.021(3)
O9 0.133(5) 0.083(4) 0.067(3) -0.029(3) 0.018(3) -0.063(4)
O10 0.077(3) 0.052(3) 0.066(3) -0.017(2) 0.015(2) -0.031(3)
C11 0.057(4) 0.061(4) 0.055(4) -0.017(3) 0.006(3) -0.028(3)
C12 0.038(3) 0.045(3) 0.049(3) -0.008(3) -0.004(3) -0.013(3)
O13 0.039(2) 0.048(2) 0.051(2) -0.0045(19) 0.0061(18) -0.0198(19)
C14 0.038(3) 0.044(3) 0.035(3) -0.011(2) 0.005(2) -0.018(3)
C15 0.031(3) 0.059(4) 0.035(3) -0.016(3) 0.002(2) -0.017(3)
C16 0.040(3) 0.056(4) 0.044(3) -0.020(3) 0.002(3) -0.016(3)
C17 0.036(3) 0.054(4) 0.044(3) -0.014(3) 0.000(3) -0.022(3)
O18 0.056(3) 0.117(4) 0.042(3) -0.022(3) 0.002(2) -0.043(3)
O19 0.032(2) 0.091(4) 0.053(3) -0.020(2) -0.0006(19) -0.026(2)
C20 0.038(4) 0.100(6) 0.083(5) -0.023(5) -0.014(4) -0.026(4)
C21 0.032(3) 0.068(4) 0.044(4) -0.014(3) 0.004(3) -0.026(3)
O22 0.092(4) 0.089(4) 0.044(3) -0.017(3) 0.013(3) -0.044(3)
O23 0.072(3) 0.058(3) 0.055(3) -0.010(2) 0.009(2) -0.036(3)
C24 0.100(7) 0.075(6) 0.078(5) 0.006(4) 0.005(5) -0.058(5)
C27 0.031(3) 0.042(3) 0.046(3) -0.007(3) 0.000(2) -0.014(3)
N28 0.041(3) 0.042(3) 0.059(3) -0.015(2) 0.001(2) -0.015(2)
C29 0.037(3) 0.055(4) 0.051(4) 0.003(3) -0.003(3) -0.020(3)
C30 0.060(5) 0.052(4) 0.086(6) 0.009(4) -0.004(4) -0.021(4)
C31 0.056(5) 0.071(6) 0.087(6) 0.028(5) -0.015(4) -0.020(4)
C32 0.049(4) 0.104(7) 0.053(4) 0.009(4) -0.007(3) -0.035(5)
C33 0.047(4) 0.086(5) 0.048(4) -0.012(4) 0.002(3) -0.027(4)
C34 0.037(3) 0.059(4) 0.047(4) -0.009(3) 0.000(3) -0.017(3)
C35 0.043(3) 0.053(4) 0.055(4) -0.017(3) 0.001(3) -0.017(3)
S36 0.0509(10) 0.0494(10) 0.0810(12) -0.0277(9) 0.0047(9) -0.0206(8)
O37 0.078(4) 0.039(3) 0.116(4) -0.027(3) 0.011(3) -0.021(3)
O38 0.049(3) 0.089(4) 0.098(4) -0.052(3) -0.005(3) -0.026(3)
C39 0.044(4) 0.047(4) 0.063(4) -0.025(3) 0.002(3) -0.011(3)
C40 0.055(4) 0.067(5) 0.069(5) -0.023(4) -0.011(4) -0.015(4)
C41 0.069(5) 0.062(4) 0.049(4) -0.009(3) -0.001(3) -0.016(4)
C42 0.061(4) 0.060(4) 0.047(4) -0.022(3) 0.005(3) -0.018(3)
C43 0.043(4) 0.098(6) 0.061(5) -0.018(4) -0.002(3) -0.022(4)
C44 0.056(4) 0.083(5) 0.053(4) -0.011(4) -0.003(3) -0.018(4)
C45 0.086(6) 0.103(7) 0.061(5) -0.027(5) 0.023(4) -0.041(5)

loop_
_atom_type_symbol
_atom_type_description
_atom_type_scat_dispersion_real
_atom_type_scat_dispersion_imag
_atom_type_scat_source
C C 0.0033 0.0016 'International Tables Vol C Tables 4.2.6.8 and 6.1.1.4'
H H 0.0000 0.0000 'International Tables Vol C Tables 4.2.6.8 and 6.1.1.4'
N N 0.0061 0.0033 'International Tables Vol C Tables 4.2.6.8 and 6.1.1.4'
O O 0.0106 0.0060 'International Tables Vol C Tables 4.2.6.8 and 6.1.1.4'
S S 0.1246 0.1234 'International Tables Vol C Tables 4.2.6.8 and 6.1.1.4'
Br Br -0.2901 2.4595 'International Tables Vol C Tables 4.2.6.8 and 6.1.1.4'

loop_
_geom_angle_atom_site_label_1
_geom_angle_atom_site_label_2
_geom_angle_atom_site_label_3
_geom_angle
_geom_angle_site_symmetry_1
_geom_angle_site_symmetry_3
_geom_angle_publ_flag
C7 C2 C3 120.6(7) . . ?
C7 C2 Br1 120.6(6) . . ?
C3 C2 Br1 118.8(6) . . ?
C4 C3 C2 119.2(7) . . ?
C4 C3 H3A 120.4 . . ?
C2 C3 H3A 120.4 . . ?
C5 C4 C3 121.0(7) . . ?
C5 C4 H4A 119.5 . . ?
C3 C4 H4A 119.5 . . ?
C4 C5 C6 118.6(6) . . ?
C4 C5 C8 122.6(6) . . ?
C6 C5 C8 118.8(6) . . ?
C7 C6 C5 120.1(7) . . ?
C7 C6 H6A 120.0 . . ?
C5 C6 H6A 120.0 . . ?
C2 C7 C6 120.4(7) . . ?
C2 C7 H7A 119.8 . . ?
C6 C7 H7A 119.8 . . ?
O9 C8 O10 122.4(6) . . ?
O9 C8 C5 125.7(6) . . ?
O10 C8 C5 111.9(6) . . ?
C8 O10 C11 116.4(5) . . ?
O10 C11 C12 107.1(5) . . ?
O10 C11 H11A 110.3 . . ?
C12 C11 H11A 110.3 . . ?
O10 C11 H11B 110.3 . . ?
C12 C11 H11B 110.3 . . ?
H11A C11 H11B 108.5 . . ?
O13 C12 C11 110.1(5) . . ?
O13 C12 C16 105.0(5) . . ?
C11 C12 C16 112.9(5) . . ?
O13 C12 H12A 109.6 . . ?
C11 C12 H12A 109.6 . . ?
C16 C12 H12A 109.6 . . ?
C12 O13 C14 110.4(4) . . ?
O13 C14 C27 107.0(4) . . ?
O13 C14 C15 105.5(4) . . ?
C27 C14 C15 113.1(4) . . ?
O13 C14 H14A 110.3 . . ?
C27 C14 H14A 110.3 . . ?
C15 C14 H14A 110.3 . . ?
C21 C15 C17 109.7(5) . . ?
C21 C15 C16 112.4(5) . . ?
C17 C15 C16 107.9(5) . . ?
C21 C15 C14 114.6(5) . . ?
C17 C15 C14 110.2(4) . . ?
C16 C15 C14 101.6(4) . . ?
C12 C16 C15 100.4(5) . . ?
C12 C16 H16A 111.7 . . ?
C15 C16 H16A 111.7 . . ?
C12 C16 H16B 111.7 . . ?
C15 C16 H16B 111.7 . . ?
H16A C16 H16B 109.5 . . ?
O18 C17 O19 123.9(5) . . ?
O18 C17 C15 126.8(5) . . ?
O19 C17 C15 109.2(5) . . ?
C17 O19 C20 116.6(5) . . ?
O19 C20 H20A 109.5 . . ?
O19 C20 H20B 109.5 . . ?
H20A C20 H20B 109.5 . . ?
O19 C20 H20C 109.5 . . ?
H20A C20 H20C 109.5 . . ?
H20B C20 H20C 109.5 . . ?
O22 C21 O23 124.5(6) . . ?
O22 C21 C15 125.8(6) . . ?
O23 C21 C15 109.7(5) . . ?
C21 O23 C24 116.4(6) . . ?
O23 C24 C25B 115.5(10) . . ?
O23 C24 C25A 109.7(8) . . ?
C25B C24 C25A 33.4(9) . . ?
O23 C24 H24A 109.7 . . ?
C25B C24 H24A 129.3 . . ?
C25A C24 H24A 109.7 . . ?
O23 C24 H24B 109.7 . . ?
C25B C24 H24B 77.2 . . ?
C25A C24 H24B 109.7 . . ?
H24A C24 H24B 108.2 . . ?
O23 C24 H24C 108.7 . . ?
C25B C24 H24C 107.7 . . ?
C25A C24 H24C 135.4 . . ?
H24A C24 H24C 77.1 . . ?
H24B C24 H24C 34.2 . . ?
O23 C24 H24D 108.0 . . ?
C25B C24 H24D 109.2 . . ?
C25A C24 H24D 81.1 . . ?
H24A C24 H24D 32.1 . . ?
H24B C24 H24D 133.7 . . ?
H24C C24 H24D 107.6 . . ?
C26A C25A C24 117.0(18) . . ?
C26A C25A H25A 121.5 . . ?
C24 C25A H25A 121.5 . . ?
C25A C26A H26A 120.0 . . ?
C25A C26A H26B 120.0 . . ?
H26A C26A H26B 120.0 . . ?
C26B C25B C24 141(3) . . ?
C26B C25B H25B 109.3 . . ?
C24 C25B H25B 109.3 . . ?
C25B C26B H26C 120.0 . . ?
C25B C26B H26D 120.0 . . ?
H26C C26B H26D 120.0 . . ?
C35 C27 N28 108.8(5) . . ?
C35 C27 C14 125.2(6) . . ?
N28 C27 C14 125.5(5) . . ?
C27 N28 C29 107.2(5) . . ?
C27 N28 S36 124.6(4) . . ?
C29 N28 S36 122.6(4) . . ?
C30 C29 C34 121.6(6) . . ?
C30 C29 N28 131.1(7) . . ?
C34 C29 N28 107.1(5) . . ?
C31 C30 C29 116.8(8) . . ?
C31 C30 H30A 121.6 . . ?
C29 C30 H30A 121.6 . . ?
C32 C31 C30 122.4(7) . . ?
C32 C31 H31A 118.8 . . ?
C30 C31 H31A 118.8 . . ?
C31 C32 C33 121.1(7) . . ?
C31 C32 H32A 119.5 . . ?
C33 C32 H32A 119.5 . . ?
C32 C33 C34 118.2(7) . . ?
C32 C33 H33A 120.9 . . ?
C34 C33 H33A 120.9 . . ?
C29 C34 C33 119.9(6) . . ?
C29 C34 C35 107.5(5) . . ?
C33 C34 C35 132.6(7) . . ?
C27 C35 C34 109.4(6) . . ?
C27 C35 H35A 125.3 . . ?
C34 C35 H35A 125.3 . . ?
O38 S36 O37 120.4(3) . . ?
O38 S36 N28 107.4(3) . . ?
O37 S36 N28 105.6(3) . . ?
O38 S36 C39 108.2(3) . . ?
O37 S36 C39 108.9(3) . . ?
N28 S36 C39 105.4(3) . . ?
C44 C39 C40 119.7(6) . . ?
C44 C39 S36 119.6(5) . . ?
C40 C39 S36 120.5(5) . . ?
C39 C40 C41 119.1(7) . . ?
C39 C40 H40A 120.5 . . ?
C41 C40 H40A 120.5 . . ?
C42 C41 C40 122.4(7) . . ?
C42 C41 H41A 118.8 . . ?
C40 C41 H41A 118.8 . . ?
C43 C42 C41 117.2(6) . . ?
C43 C42 C45 121.7(7) . . ?
C41 C42 C45 121.1(7) . . ?
C42 C43 C44 122.0(7) . . ?
C42 C43 H43A 119.0 . . ?
C44 C43 H43A 119.0 . . ?
C39 C44 C43 119.6(7) . . ?
C39 C44 H44A 120.2 . . ?
C43 C44 H44A 120.2 . . ?
C42 C45 H45A 109.5 . . ?
C42 C45 H45B 109.5 . . ?
H45A C45 H45B 109.5 . . ?
C42 C45 H45C 109.5 . . ?
H45A C45 H45C 109.5 . . ?
H45B C45 H45C 109.5 . . ?

loop_
_geom_bond_atom_site_label_1
_geom_bond_atom_site_label_2
_geom_bond_distance
_geom_bond_site_symmetry_2
_geom_bond_publ_flag
Br1 C2 1.890(7) . ?
C2 C7 1.346(10) . ?
C2 C3 1.389(10) . ?
C3 C4 1.377(10) . ?
C3 H3A 0.9300 . ?
C4 C5 1.375(10) . ?
C4 H4A 0.9300 . ?
C5 C6 1.397(9) . ?
C5 C8 1.479(9) . ?
C6 C7 1.381(10) . ?
C6 H6A 0.9300 . ?
C7 H7A 0.9300 . ?
C8 O9 1.189(8) . ?
C8 O10 1.348(8) . ?
O10 C11 1.441(7) . ?
C11 C12 1.510(8) . ?
C11 H11A 0.9700 . ?
C11 H11B 0.9700 . ?
C12 O13 1.433(7) . ?
C12 C16 1.529(8) . ?
C12 H12A 0.9800 . ?
O13 C14 1.438(7) . ?
C14 C27 1.507(8) . ?
C14 C15 1.570(7) . ?
C14 H14A 0.9800 . ?
C15 C21 1.510(8) . ?
C15 C17 1.519(8) . ?
C15 C16 1.547(8) . ?
C16 H16A 0.9700 . ?
C16 H16B 0.9700 . ?
C17 O18 1.186(7) . ?
C17 O19 1.342(7) . ?
O19 C20 1.456(7) . ?
C20 H20A 0.9600 . ?
C20 H20B 0.9600 . ?
C20 H20C 0.9600 . ?
C21 O22 1.189(7) . ?
C21 O23 1.336(8) . ?
O23 C24 1.468(8) . ?
C24 C25B 1.483(17) . ?
C24 C25A 1.545(15) . ?
C24 H24A 0.9700 . ?
C24 H24B 0.9700 . ?
C24 H24C 0.9699 . ?
C24 H24D 0.9700 . ?
C25A C26A 1.203(18) . ?
C25A H25A 0.9300 . ?
C26A H26A 0.9300 . ?
C26A H26B 0.9300 . ?
C25B C26B 1.200(19) . ?
C25B H25B 0.9300 . ?
C26B H26C 0.9300 . ?
C26B H26D 0.9300 . ?
C27 C35 1.345(8) . ?
C27 N28 1.415(7) . ?
N28 C29 1.434(8) . ?
N28 S36 1.678(5) . ?
C29 C30 1.386(9) . ?
C29 C34 1.394(9) . ?
C30 C31 1.385(11) . ?
C30 H30A 0.9300 . ?
C31 C32 1.366(12) . ?
C31 H31A 0.9300 . ?
C32 C33 1.374(11) . ?
C32 H32A 0.9300 . ?
C33 C34 1.399(9) . ?
C33 H33A 0.9300 . ?
C34 C35 1.427(9) . ?
C35 H35A 0.9300 . ?
S36 O38 1.427(5) . ?
S36 O37 1.428(5) . ?
S36 C39 1.758(7) . ?
C39 C44 1.382(9) . ?
C39 C40 1.384(10) . ?
C40 C41 1.384(10) . ?
C40 H40A 0.9300 . ?
C41 C42 1.383(10) . ?
C41 H41A 0.9300 . ?
C42 C43 1.374(10) . ?
C42 C45 1.503(10) . ?
C43 C44 1.387(10) . ?
C43 H43A 0.9300 . ?
C44 H44A 0.9300 . ?
C45 H45A 0.9600 . ?
C45 H45B 0.9600 . ?
C45 H45C 0.9600 . ?

loop_
_geom_torsion_atom_site_label_1
_geom_torsion_atom_site_label_2
_geom_torsion_atom_site_label_3
_geom_torsion_atom_site_label_4
_geom_torsion
_geom_torsion_site_symmetry_1
_geom_torsion_site_symmetry_2
_geom_torsion_site_symmetry_3
_geom_torsion_site_symmetry_4
_geom_torsion_publ_flag
C7 C2 C3 C4 3.0(12) . . . . ?
Br1 C2 C3 C4 -178.0(6) . . . . ?
C2 C3 C4 C5 -2.8(12) . . . . ?
C3 C4 C5 C6 1.6(11) . . . . ?
C3 C4 C5 C8 -179.6(7) . . . . ?
C4 C5 C6 C7 -0.7(11) . . . . ?
C8 C5 C6 C7 -179.6(7) . . . . ?
C3 C2 C7 C6 -2.2(12) . . . . ?
Br1 C2 C7 C6 178.8(6) . . . . ?
C5 C6 C7 C2 1.0(12) . . . . ?
C4 C5 C8 O9 174.4(8) . . . . ?
C6 C5 C8 O9 -6.8(11) . . . . ?
C4 C5 C8 O10 -7.3(9) . . . . ?
C6 C5 C8 O10 171.5(6) . . . . ?
O9 C8 O10 C11 -4.4(10) . . . . ?
C5 C8 O10 C11 177.2(6) . . . . ?
C8 O10 C11 C12 -163.5(6) . . . . ?
O10 C11 C12 O13 -66.8(6) . . . . ?
O10 C11 C12 C16 176.3(5) . . . . ?
C11 C12 O13 C14 -147.3(5) . . . . ?
C16 C12 O13 C14 -25.5(6) . . . . ?
C12 O13 C14 C27 121.0(5) . . . . ?
C12 O13 C14 C15 0.2(6) . . . . ?
O13 C14 C15 C21 145.9(5) . . . . ?
C27 C14 C15 C21 29.2(7) . . . . ?
O13 C14 C15 C17 -89.7(5) . . . . ?
C27 C14 C15 C17 153.6(5) . . . . ?
O13 C14 C15 C16 24.5(5) . . . . ?
C27 C14 C15 C16 -92.2(5) . . . . ?
O13 C12 C16 C15 39.7(5) . . . . ?
C11 C12 C16 C15 159.6(5) . . . . ?
C21 C15 C16 C12 -161.0(5) . . . . ?
C17 C15 C16 C12 77.9(5) . . . . ?
C14 C15 C16 C12 -38.1(5) . . . . ?
C21 C15 C17 O18 136.6(7) . . . . ?
C16 C15 C17 O18 -100.7(7) . . . . ?
C14 C15 C17 O18 9.4(9) . . . . ?
C21 C15 C17 O19 -48.2(7) . . . . ?
C16 C15 C17 O19 74.5(6) . . . . ?
C14 C15 C17 O19 -175.3(5) . . . . ?
O18 C17 O19 C20 1.2(9) . . . . ?
C15 C17 O19 C20 -174.3(6) . . . . ?
C17 C15 C21 O22 119.9(7) . . . . ?
C16 C15 C21 O22 -0.2(8) . . . . ?
C14 C15 C21 O22 -115.5(7) . . . . ?
C17 C15 C21 O23 -59.6(6) . . . . ?
C16 C15 C21 O23 -179.6(5) . . . . ?
C14 C15 C21 O23 65.1(6) . . . . ?
O22 C21 O23 C24 -0.9(9) . . . . ?
C15 C21 O23 C24 178.5(5) . . . . ?
C21 O23 C24 C25B 102.9(12) . . . . ?
C21 O23 C24 C25A 67.2(10) . . . . ?
O23 C24 C25A C26A 162.6(18) . . . . ?
C25B C24 C25A C26A 56(2) . . . . ?
O23 C24 C25B C26B -130(4) . . . . ?
C25A C24 C25B C26B -43(4) . . . . ?
O13 C14 C27 C35 -41.4(7) . . . . ?
C15 C14 C27 C35 74.4(7) . . . . ?
O13 C14 C27 N28 147.6(5) . . . . ?
C15 C14 C27 N28 -96.6(6) . . . . ?
C35 C27 N28 C29 0.3(6) . . . . ?
C14 C27 N28 C29 172.5(5) . . . . ?
C35 C27 N28 S36 154.2(4) . . . . ?
C14 C27 N28 S36 -33.5(8) . . . . ?
C27 N28 C29 C30 -176.0(7) . . . . ?
S36 N28 C29 C30 29.4(9) . . . . ?
C27 N28 C29 C34 -1.1(6) . . . . ?
S36 N28 C29 C34 -155.7(4) . . . . ?
C34 C29 C30 C31 0.7(10) . . . . ?
N28 C29 C30 C31 174.9(6) . . . . ?
C29 C30 C31 C32 -0.3(11) . . . . ?
C30 C31 C32 C33 -0.4(12) . . . . ?
C31 C32 C33 C34 0.6(10) . . . . ?
C30 C29 C34 C33 -0.4(9) . . . . ?
N28 C29 C34 C33 -175.9(5) . . . . ?
C30 C29 C34 C35 177.0(6) . . . . ?
N28 C29 C34 C35 1.5(7) . . . . ?
C32 C33 C34 C29 -0.2(9) . . . . ?
C32 C33 C34 C35 -176.8(6) . . . . ?
N28 C27 C35 C34 0.6(7) . . . . ?
C14 C27 C35 C34 -171.7(5) . . . . ?
C29 C34 C35 C27 -1.3(7) . . . . ?
C33 C34 C35 C27 175.6(6) . . . . ?
C27 N28 S36 O38 44.5(5) . . . . ?
C29 N28 S36 O38 -165.4(5) . . . . ?
C27 N28 S36 O37 174.1(5) . . . . ?
C29 N28 S36 O37 -35.7(5) . . . . ?
C27 N28 S36 C39 -70.7(5) . . . . ?
C29 N28 S36 C39 79.5(5) . . . . ?
O38 S36 C39 C44 174.3(6) . . . . ?
O37 S36 C39 C44 41.9(6) . . . . ?
N28 S36 C39 C44 -71.1(6) . . . . ?
O38 S36 C39 C40 -2.2(6) . . . . ?
O37 S36 C39 C40 -134.7(6) . . . . ?
N28 S36 C39 C40 112.3(6) . . . . ?
C44 C39 C40 C41 1.3(10) . . . . ?
S36 C39 C40 C41 177.9(5) . . . . ?
C39 C40 C41 C42 -0.7(11) . . . . ?
C40 C41 C42 C43 0.9(11) . . . . ?
C40 C41 C42 C45 -179.8(7) . . . . ?
C41 C42 C43 C44 -1.8(12) . . . . ?
C45 C42 C43 C44 179.0(7) . . . . ?
C40 C39 C44 C43 -2.2(11) . . . . ?
S36 C39 C44 C43 -178.8(6) . . . . ?
C42 C43 C44 C39 2.5(12) . . . . ?
